data_4330136
loop_
_publ_author_name
'Laurent Jantsky'
'Hiroshi Okamoto'
'Antoine Demont'
'Helmer Fjellv\%ag'

_publ_contact_author_address
;Centre for Materials Science and Nanotechnology, 
Department of Chemistry,
University of Oslo
P.O.Box 1033, Blindern,
N-0315 Oslo, 
Norway
;
_publ_contact_author_email helmer.fjellvag@kjemi.uio.no
_publ_contact_author_name 'Professor H. Fjellv\%ag'
_publ_section_title
;
 Tuning of Water and Hydroxide Content of Intercalated
 Ruddlesden-Popper-type Oxides in the PrSr3Co1.5Fe1.5O10-\dSystem
;
_journal_name_full 'Inorganic Chemistry'
_journal_page_first 9181
_journal_page_last 9191
_journal_paper_doi 10.1021/ic300001s
_journal_volume 51
_journal_year 2012
_chemical_formula_sum 'Co3 Fe3 H12 O24 Pr2 Sr6'
_chemical_formula_weight 1535.86
_chemical_name_systematic ' PrSr3Co1.5Fe1.5O8(OH)2.2H2O'
_space_group_IT_number 12
_symmetry_cell_setting monoclinic
_symmetry_space_group_name_Hall '-I 2y'
_symmetry_space_group_name_H-M 'I 1 2/m 1'
_cell_angle_alpha 90.00000
_cell_angle_beta 88.809(6)
_cell_angle_gamma 90.00000
_cell_formula_units_Z 1
_cell_length_a 3.8442(3)
_cell_length_b 3.8492(3)
_cell_length_c 35.811(3)
_cell_measurement_temperature 25
_cell_volume 529.78(7)
_computing_structure_refinement FULLPROF
_diffrn_detector_type Mar345
_diffrn_measurement_device_type Image-plate
_diffrn_radiation_monochromator Si
_diffrn_radiation_type synchrotron
_diffrn_radiation_wavelength 0.70417
_diffrn_source ESRF
_pd_char_colour black
_pd_char_particle_morphology powder
_pd_instr_location ' SNBL, station BM 01A, ESRF Grenoble, France'
_pd_meas_2theta_range_inc 0.022727
_pd_meas_2theta_range_max 36.98864
_pd_meas_2theta_range_min 0.14764
_pd_meas_number_of_points 1623
_pd_proc_2theta_range_inc 0.022727
_pd_proc_2theta_range_max 37.0002
_pd_proc_2theta_range_min 0.1592
_pd_proc_info_excluded_regions
;
0 to 1.85 due to beam stop
35.5 37.00 due to edge effects from the detector
;
_pd_proc_ls_background_function User-Defined
_pd_proc_ls_pref_orient_corr ' none'
_pd_proc_ls_profile_function TCH-PseudoVoigt
_pd_proc_ls_prof_R_factor 1.7499
_pd_proc_ls_prof_wR_expected 3.3878
_pd_proc_ls_prof_wR_factor 2.5504
_pd_proc_wavelength 0.704170
_pd_spec_mounting ' Quartz glass capillary.'
_pd_spec_mount_mode transmission
_pd_spec_shape cylinder
_refine_ls_number_parameters 16
_refine_ls_number_reflns 279
_refine_ls_number_restraints 7
_refine_ls_R_I_factor 13.8003
_cod_data_source_file ic300001s_si_002.cif
_cod_data_source_block RP3-Hydrate
_cod_original_formula_sum Co3Fe3H12O24Pr2Sr6
_cod_database_code 4330136
_pd_proc_ls_prof_cr_factor 19.4055
_pd_proc_ls_prof_cwr_factor 13.6587
_pd_proc_ls_prof_cwr_expected 18.1436
_pd_proc_ls_prof_chi2 0.5667
_pd_proc_ls_prof_echi2 0.6073

loop_
_symmetry_equiv_pos_as_xyz
x,y,z
-x,y,-z
-x,-y,-z
x,-y,z
x+1/2,y+1/2,z+1/2
-x+1/2,y+1/2,-z+1/2
-x+1/2,-y+1/2,-z+1/2
x+1/2,-y+1/2,z+1/2

loop_
_atom_site_label
_atom_site_fract_x
_atom_site_fract_y
_atom_site_fract_z
_atom_site_U_iso_or_equiv
_atom_site_occupancy
_atom_site_adp_type
_atom_site_type_symbol
O1 0.50000 0.00000 0.00000 0.01267 1.00000 Uiso O-2
O1b 0.00000 0.50000 0.00000 0.01267 1.00000 Uiso O-2
O2 0.00000 0.00000 0.0620(9) 0.01267 1.00000 Uiso O-2
O3 0.50000 0.00000 0.1201(8) 0.01267 1.00000 Uiso O-2
O3b 0.00000 0.50000 0.1201(8) 0.01267 1.00000 Uiso O-2
OH 0.00000 0.00000 0.1925(10) 0.01267 1.00000 Uiso O-2
H2O 0.00000 0.00000 0.25000 0.01267 1.00000 Uiso O
Sr1 0.00000 0.00000 0.3370(2) 0.00317 0.72000 Uiso Sr+2
Sr2 0.00000 0.00000 0.4436(2) 0.00317 0.78000 Uiso Sr+2
Pr1 0.00000 0.00000 0.3370(2) 0.00317 0.28000 Uiso Pr+3
Pr2 0.00000 0.00000 0.4436(2) 0.00317 0.22000 Uiso Pr+3
Co1 0.00000 0.00000 0.00000 0.00633 0.60000 Uiso Co+3
Co2 0.00000 0.00000 0.1100(4) 0.00633 0.45000 Uiso Co+3
Fe1 0.00000 0.00000 0.00000 0.00633 0.40000 Uiso Fe+3
Fe2 0.00000 0.00000 0.1100(4) 0.00633 0.55000 Uiso Fe+3

loop_
_atom_type_symbol
_atom_type_scat_Cromer_Mann_a1
_atom_type_scat_Cromer_Mann_b1
_atom_type_scat_Cromer_Mann_a2
_atom_type_scat_Cromer_Mann_b2
_atom_type_scat_Cromer_Mann_a3
_atom_type_scat_Cromer_Mann_b3
_atom_type_scat_Cromer_Mann_a4
_atom_type_scat_Cromer_Mann_b4
_atom_type_scat_Cromer_Mann_c
_atom_type_scat_dispersion_real
_atom_type_scat_dispersion_imag
_atom_type_scat_source
o-2 4.75800 7.83100 3.63700 30.05000 0.00000 0.00000 0.00000 0.00000 1.59400 0.00800 0.00600 International_Tables_for_Crystallography_Vol.C(1991)_Tables_6.1.1.4_and_6.1.1.5
o 3.04850 13.27710 2.28680 5.70110 1.54630 0.32390 0.86700 32.90890 0.25080 0.00800 0.00600 International_Tables_for_Crystallography_Vol.C(1991)_Tables_6.1.1.4_and_6.1.1.5
sr+2 18.08740 1.49070 8.13730 12.69630 2.56540 24.56510 -34.19300 -0.01380 41.40250 -1.65700 3.26400 International_Tables_for_Crystallography_Vol.C(1991)_Tables_6.1.1.4_and_6.1.1.5
pr+3 21.37270 2.64520 19.74910 0.21430 12.13290 15.32300 0.97518 36.40650 1.77132 -0.53000 2.84500 International_Tables_for_Crystallography_Vol.C(1991)_Tables_6.1.1.4_and_6.1.1.5
co+3 10.33800 3.90969 7.88173 0.23867 4.76795 8.35583 0.72559 18.34910 0.28667 0.29900 0.97300 International_Tables_for_Crystallography_Vol.C(1991)_Tables_6.1.1.4_and_6.1.1.5
fe+3 11.17640 4.61470 7.38630 0.30050 3.39480 11.67290 0.07240 38.55660 0.97070 0.30100 0.84500 International_Tables_for_Crystallography_Vol.C(1991)_Tables_6.1.1.4_and_6.1.1.5
